data_2227510
loop_
_publ_author_name
'Nasir, Shah Bakhtiar'
'Abdullah, Zanariah'
'Fairuz, Zainal A.'
'Ng, Seik Weng'
'Tiekink, Edward R. T.'

_publ_section_title
;
 2-(4-Methoxyphenoxy)-3-nitropyridine
;
_journal_coeditor_code HB5614
_journal_issue 9
_journal_name_full 'Acta Crystallographica Section E'
_journal_page_first o2428
_journal_paper_doi 10.1107/S1600536810034057
_journal_volume 66
_journal_year 2010
_chemical_formula_iupac 'C12 H10 N2 O4'
_chemical_formula_moiety 'C12 H10 N2 O4'
_chemical_formula_sum 'C12 H10 N2 O4'
_chemical_formula_weight 246.22
_chemical_name_systematic
;
2-(4-Methoxyphenoxy)-3-nitropyridine
;
_space_group_IT_number 61
_symmetry_cell_setting orthorhombic
_symmetry_space_group_name_Hall '-P 2ac 2ab'
_symmetry_space_group_name_H-M 'P b c a'
_atom_sites_solution_hydrogens geom
_atom_sites_solution_primary direct
_atom_sites_solution_secondary difmap
_audit_creation_method SHELXL-97
_cell_angle_alpha 90
_cell_angle_beta 90
_cell_angle_gamma 90
_cell_formula_units_Z 8
_cell_length_a 7.4737(10)
_cell_length_b 12.8128(17)
_cell_length_c 24.529(3)
_cell_measurement_reflns_used 2051
_cell_measurement_temperature 293(2)
_cell_measurement_theta_max 20.1
_cell_measurement_theta_min 3.2
_cell_volume 2348.9(5)
_computing_cell_refinement 'SAINT (Bruker, 2009)'
_computing_data_collection 'APEX2 (Bruker, 2009)'
_computing_data_reduction 'SAINT (Bruker, 2009)'
_computing_molecular_graphics
;
ORTEP-3 (Farrugia, 1997) and DIAMOND (Brandenburg, 2006)
;
_computing_publication_material 'publCIF (Westrip, 2010)'
_computing_structure_refinement 'SHELXL97 (Sheldrick, 2008)'
_computing_structure_solution 'SHELXS97 (Sheldrick, 2008)'
_diffrn_ambient_temperature 293(2)
_diffrn_measured_fraction_theta_full 1.000
_diffrn_measured_fraction_theta_max 1.000
_diffrn_measurement_device_type 'Bruker SMART APEX CCD'
_diffrn_measurement_method '\w scans'
_diffrn_radiation_monochromator graphite
_diffrn_radiation_source 'fine-focus sealed tube'
_diffrn_radiation_type MoK\a
_diffrn_radiation_wavelength 0.71073
_diffrn_reflns_av_R_equivalents 0.060
_diffrn_reflns_av_sigmaI/netI 0.033
_diffrn_reflns_limit_h_max 8
_diffrn_reflns_limit_h_min -8
_diffrn_reflns_limit_k_max 15
_diffrn_reflns_limit_k_min -15
_diffrn_reflns_limit_l_max 29
_diffrn_reflns_limit_l_min -27
_diffrn_reflns_number 16986
_diffrn_reflns_theta_full 25.0
_diffrn_reflns_theta_max 25.0
_diffrn_reflns_theta_min 1.7
_diffrn_standards_decay_% 0
_diffrn_standards_interval_count 0
_diffrn_standards_interval_time 0
_diffrn_standards_number 0
_exptl_absorpt_coefficient_mu 0.107
_exptl_absorpt_correction_type none
_exptl_crystal_colour colourless
_exptl_crystal_density_diffrn 1.393
_exptl_crystal_density_method 'not measured'
_exptl_crystal_description block
_exptl_crystal_F_000 1024
_exptl_crystal_size_max 0.30
_exptl_crystal_size_mid 0.28
_exptl_crystal_size_min 0.07
_refine_diff_density_max 0.19
_refine_diff_density_min -0.17
_refine_ls_extinction_coef 0.0042(9)
_refine_ls_extinction_expression Fc^*^=kFc[1+0.001xFc^2^\l^3^/sin(2\q)]^-1/4^
_refine_ls_extinction_method 'SHELXL97 (Sheldrick, 2008)'
_refine_ls_goodness_of_fit_ref 1.03
_refine_ls_hydrogen_treatment constr
_refine_ls_matrix_type full
_refine_ls_number_parameters 165
_refine_ls_number_reflns 2066
_refine_ls_number_restraints 0
_refine_ls_restrained_S_all 1.03
_refine_ls_R_factor_all 0.073
_refine_ls_R_factor_gt 0.040
_refine_ls_shift/su_max 0.001
_refine_ls_shift/su_max_lt 0.001
_refine_ls_shift/su_mean 0.000
_refine_ls_structure_factor_coef Fsqd
_refine_ls_weighting_details 'calc w=1/[\s^2^(Fo^2^)+(0.0589P)^2^+0.4422P] where P=(Fo^2^+2Fc^2^)/3'
_refine_ls_weighting_scheme calc
_refine_ls_wR_factor_gt 0.100
_refine_ls_wR_factor_ref 0.123
_reflns_number_gt 1364
_reflns_number_total 2066
_reflns_threshold_expression I>2\s(I)
_cod_data_source_file hb5614.cif
_cod_data_source_block I
_cod_original_cell_volume 2348.8(5)
_cod_database_code 2227510
_cod_database_fobs_code 2227510

loop_
_symmetry_equiv_pos_as_xyz
'x, y, z'
'-x+1/2, -y, z+1/2'
'-x, y+1/2, -z+1/2'
'x+1/2, -y+1/2, -z'
'-x, -y, -z'
'x-1/2, y, -z-1/2'
'x, -y-1/2, z-1/2'
'-x-1/2, y-1/2, z'

loop_
_atom_site_type_symbol
_atom_site_label
_atom_site_fract_x
_atom_site_fract_y
_atom_site_fract_z
_atom_site_U_iso_or_equiv
_atom_site_adp_type
_atom_site_calc_flag
_atom_site_refinement_flags
_atom_site_occupancy
_atom_site_disorder_assembly
_atom_site_disorder_group
O O1 0.6185(3) 0.61280(14) 0.47253(8) 0.0772(6) Uani d . 1 . .
O O2 0.4138(3) 0.73025(14) 0.47339(9) 0.0986(7) Uani d . 1 . .
O O3 0.56918(18) 0.47091(11) 0.39640(7) 0.0603(5) Uani d . 1 . .
O O4 0.8030(2) 0.16173(11) 0.25569(7) 0.0659(5) Uani d . 1 . .
N N1 0.2758(2) 0.42013(14) 0.38381(8) 0.0536(5) Uani d . 1 . .
N N2 0.4665(3) 0.64262(14) 0.46264(8) 0.0553(5) Uani d . 1 . .
C C1 0.3912(3) 0.48503(15) 0.40591(9) 0.0440(5) Uani d . 1 . .
C C2 0.3378(3) 0.57022(15) 0.43811(8) 0.0450(5) Uani d . 1 . .
C C3 0.1573(3) 0.58629(19) 0.44736(9) 0.0578(6) Uani d . 1 . .
H H3 0.1181 0.6424 0.4682 0.069 Uiso calc R 1 . .
C C4 0.0362(3) 0.5166(2) 0.42471(11) 0.0654(7) Uani d . 1 . .
H H4 -0.0861 0.5245 0.4303 0.078 Uiso calc R 1 . .
C C5 0.1010(3) 0.4359(2) 0.39382(10) 0.0607(6) Uani d . 1 . .
H H5 0.0192 0.3892 0.3789 0.073 Uiso calc R 1 . .
C C6 0.6196(3) 0.39115(16) 0.35921(10) 0.0473(6) Uani d . 1 . .
C C7 0.6735(3) 0.29624(17) 0.37948(9) 0.0518(6) Uani d . 1 . .
H H7 0.6684 0.2826 0.4167 0.062 Uiso calc R 1 . .
C C8 0.7358(3) 0.22109(16) 0.34344(9) 0.0521(6) Uani d . 1 . .
H H8 0.7739 0.1567 0.3566 0.063 Uiso calc R 1 . .
C C9 0.7416(3) 0.24148(15) 0.28798(9) 0.0478(6) Uani d . 1 . .
C C10 0.6896(3) 0.33849(16) 0.26848(10) 0.0557(6) Uani d . 1 . .
H H10 0.6960 0.3531 0.2314 0.067 Uiso calc R 1 . .
C C11 0.6281(3) 0.41331(16) 0.30457(10) 0.0556(6) Uani d . 1 . .
H H11 0.5926 0.4784 0.2918 0.067 Uiso calc R 1 . .
C C12 0.7750(4) 0.1697(2) 0.19822(10) 0.0708(8) Uani d . 1 . .
H H12A 0.8173 0.1074 0.1807 0.106 Uiso calc R 1 . .
H H12B 0.8393 0.2289 0.1843 0.106 Uiso calc R 1 . .
H H12C 0.6496 0.1783 0.1910 0.106 Uiso calc R 1 . .

loop_
_atom_site_aniso_label
_atom_site_aniso_U_11
_atom_site_aniso_U_22
_atom_site_aniso_U_33
_atom_site_aniso_U_12
_atom_site_aniso_U_13
_atom_site_aniso_U_23
O1 0.0679(12) 0.0787(13) 0.0851(14) 0.0010(10) -0.0152(10) -0.0238(10)
O2 0.1079(17) 0.0574(11) 0.1304(18) 0.0146(11) -0.0116(14) -0.0361(11)
O3 0.0388(9) 0.0600(9) 0.0822(12) -0.0012(7) 0.0057(8) -0.0320(8)
O4 0.0852(14) 0.0505(9) 0.0620(11) 0.0161(8) 0.0111(9) -0.0123(8)
N1 0.0424(11) 0.0514(11) 0.0669(13) -0.0061(9) 0.0038(9) -0.0059(9)
N2 0.0690(14) 0.0490(11) 0.0478(12) 0.0041(10) 0.0011(10) -0.0068(9)
C1 0.0413(12) 0.0424(11) 0.0483(13) 0.0008(9) 0.0061(10) -0.0011(9)
C2 0.0500(13) 0.0437(11) 0.0414(12) 0.0054(10) 0.0039(10) 0.0027(9)
C3 0.0606(16) 0.0626(14) 0.0503(14) 0.0187(13) 0.0118(12) 0.0007(11)
C4 0.0432(14) 0.0796(18) 0.0733(18) 0.0092(13) 0.0110(13) 0.0079(14)
C5 0.0426(13) 0.0678(15) 0.0717(17) -0.0073(12) 0.0027(12) 0.0039(13)
C6 0.0353(11) 0.0450(12) 0.0616(15) -0.0023(9) 0.0046(10) -0.0141(10)
C7 0.0469(13) 0.0571(13) 0.0514(14) -0.0012(10) 0.0048(11) -0.0043(11)
C8 0.0534(14) 0.0427(11) 0.0604(15) 0.0064(10) 0.0017(12) 0.0002(11)
C9 0.0470(13) 0.0431(11) 0.0533(14) 0.0015(10) 0.0057(11) -0.0051(10)
C10 0.0661(16) 0.0468(12) 0.0540(15) 0.0027(11) 0.0072(12) 0.0020(10)
C11 0.0587(15) 0.0386(11) 0.0694(17) 0.0041(10) 0.0021(13) -0.0019(11)
C12 0.0761(19) 0.0777(17) 0.0585(17) 0.0018(14) 0.0073(14) -0.0230(13)

loop_
_atom_type_symbol
_atom_type_description
_atom_type_scat_dispersion_real
_atom_type_scat_dispersion_imag
_atom_type_scat_source
C C 0.0033 0.0016 'International Tables Vol C Tables 4.2.6.8 and 6.1.1.4'
H H 0.0000 0.0000 'International Tables Vol C Tables 4.2.6.8 and 6.1.1.4'
N N 0.0061 0.0033 'International Tables Vol C Tables 4.2.6.8 and 6.1.1.4'
O O 0.0106 0.0060 'International Tables Vol C Tables 4.2.6.8 and 6.1.1.4'

loop_
_geom_angle_atom_site_label_1
_geom_angle_atom_site_label_2
_geom_angle_atom_site_label_3
_geom_angle_site_symmetry_1
_geom_angle_site_symmetry_3
_geom_angle
_geom_angle_publ_flag
C1 O3 C6 . . 117.66(15) ?
C9 O4 C12 . . 117.84(18) ?
C1 N1 C5 . . 117.85(19) ?
O2 N2 O1 . . 123.0(2) ?
O2 N2 C2 . . 117.4(2) ?
O1 N2 C2 . . 119.57(18) ?
N1 C1 O3 . . 119.05(18) ?
N1 C1 C2 . . 122.5(2) ?
O3 C1 C2 . . 118.47(18) ?
C3 C2 C1 . . 119.0(2) ?
C3 C2 N2 . . 118.59(19) ?
C1 C2 N2 . . 122.40(19) ?
C2 C3 C4 . . 118.3(2) ?
C2 C3 H3 . . 120.8 ?
C4 C3 H3 . . 120.8 ?
C5 C4 C3 . . 118.5(2) ?
C5 C4 H4 . . 120.8 ?
C3 C4 H4 . . 120.8 ?
N1 C5 C4 . . 123.9(2) ?
N1 C5 H5 . . 118.1 ?
C4 C5 H5 . . 118.1 ?
C11 C6 C7 . . 121.54(19) ?
C11 C6 O3 . . 119.39(19) ?
C7 C6 O3 . . 118.8(2) ?
C6 C7 C8 . . 118.8(2) ?
C6 C7 H7 . . 120.6 ?
C8 C7 H7 . . 120.6 ?
C7 C8 C9 . . 120.3(2) ?
C7 C8 H8 . . 119.8 ?
C9 C8 H8 . . 119.8 ?
O4 C9 C10 . . 124.2(2) ?
O4 C9 C8 . . 115.89(19) ?
C10 C9 C8 . . 119.90(19) ?
C11 C10 C9 . . 119.6(2) ?
C11 C10 H10 . . 120.2 ?
C9 C10 H10 . . 120.2 ?
C6 C11 C10 . . 119.8(2) ?
C6 C11 H11 . . 120.1 ?
C10 C11 H11 . . 120.1 ?
O4 C12 H12A . . 109.5 ?
O4 C12 H12B . . 109.5 ?
H12A C12 H12B . . 109.5 ?
O4 C12 H12C . . 109.5 ?
H12A C12 H12C . . 109.5 ?
H12B C12 H12C . . 109.5 ?

loop_
_geom_bond_atom_site_label_1
_geom_bond_atom_site_label_2
_geom_bond_site_symmetry_2
_geom_bond_distance
_geom_bond_publ_flag
O1 N2 . 1.223(2) ?
O2 N2 . 1.219(2) ?
O3 C1 . 1.363(3) ?
O3 C6 . 1.421(2) ?
O4 C9 . 1.372(2) ?
O4 C12 . 1.429(3) ?
N1 C1 . 1.315(3) ?
N1 C5 . 1.345(3) ?
N2 C2 . 1.466(3) ?
C1 C2 . 1.405(3) ?
C2 C3 . 1.383(3) ?
C3 C4 . 1.387(3) ?
C3 H3 . 0.9300 ?
C4 C5 . 1.371(3) ?
C4 H4 . 0.9300 ?
C5 H5 . 0.9300 ?
C6 C11 . 1.371(3) ?
C6 C7 . 1.374(3) ?
C7 C8 . 1.388(3) ?
C7 H7 . 0.9300 ?
C8 C9 . 1.386(3) ?
C8 H8 . 0.9300 ?
C9 C10 . 1.387(3) ?
C10 C11 . 1.384(3) ?
C10 H10 . 0.9300 ?
C11 H11 . 0.9300 ?
C12 H12A . 0.9600 ?
C12 H12B . 0.9600 ?
C12 H12C . 0.9600 ?

loop_
_geom_hbond_atom_site_label_D
_geom_hbond_atom_site_label_H
_geom_hbond_atom_site_label_A
_geom_hbond_site_symmetry_A
_geom_hbond_distance_DH
_geom_hbond_distance_HA
_geom_hbond_distance_DA
_geom_hbond_angle_DHA
C12 H12a Cg1 3_645 0.96 2.73 3.521(3) 140
C12 H12b Cg2 6_656 0.96 2.80 3.616(3) 143
N2 O1 Cg1 5_666 1.223(2) 3.350(2) 4.240(2) 129.93(15)

loop_
_geom_torsion_atom_site_label_1
_geom_torsion_atom_site_label_2
_geom_torsion_atom_site_label_3
_geom_torsion_atom_site_label_4
_geom_torsion_site_symmetry_1
_geom_torsion_site_symmetry_2
_geom_torsion_site_symmetry_3
_geom_torsion_site_symmetry_4
_geom_torsion
_geom_torsion_publ_flag
C5 N1 C1 O3 . . . . -180.0(2) ?
C5 N1 C1 C2 . . . . -1.4(3) ?
C6 O3 C1 N1 . . . . 5.0(3) ?
C6 O3 C1 C2 . . . . -173.55(19) ?
N1 C1 C2 C3 . . . . 0.5(3) ?
O3 C1 C2 C3 . . . . 179.02(19) ?
N1 C1 C2 N2 . . . . -179.89(19) ?
O3 C1 C2 N2 . . . . -1.4(3) ?
O2 N2 C2 C3 . . . . -24.8(3) ?
O1 N2 C2 C3 . . . . 153.5(2) ?
O2 N2 C2 C1 . . . . 155.6(2) ?
O1 N2 C2 C1 . . . . -26.1(3) ?
C1 C2 C3 C4 . . . . 0.6(3) ?
N2 C2 C3 C4 . . . . -179.1(2) ?
C2 C3 C4 C5 . . . . -0.6(4) ?
C1 N1 C5 C4 . . . . 1.4(4) ?
C3 C4 C5 N1 . . . . -0.3(4) ?
C1 O3 C6 C11 . . . . 86.8(2) ?
C1 O3 C6 C7 . . . . -98.8(2) ?
C11 C6 C7 C8 . . . . -0.8(3) ?
O3 C6 C7 C8 . . . . -175.10(18) ?
C6 C7 C8 C9 . . . . -0.6(3) ?
C12 O4 C9 C10 . . . . -14.5(3) ?
C12 O4 C9 C8 . . . . 166.5(2) ?
C7 C8 C9 O4 . . . . -179.2(2) ?
C7 C8 C9 C10 . . . . 1.8(3) ?
O4 C9 C10 C11 . . . . 179.4(2) ?
C8 C9 C10 C11 . . . . -1.6(3) ?
C7 C6 C11 C10 . . . . 1.0(3) ?
O3 C6 C11 C10 . . . . 175.26(19) ?
C9 C10 C11 C6 . . . . 0.2(4) ?

loop_
_cod_related_entry_id
_cod_related_entry_database
_cod_related_entry_code
1 ChemSpider 2055414
